data_1530094
loop_
_publ_author_name
'Hodorowicz, S.A.'
'Olejak-Chodan, M.'
'Eick, H.A.'

_publ_section_title
;
 A preparatory and X-ray diffraction study of the Sr Cl2 Nd Cl3 system
;
_journal_name_full 'Journal of Solid State Chemistry'
_journal_page_first 205
_journal_page_last 213
_journal_volume 71
_journal_year 1987
_chemical_formula_sum 'Cl33 Nd5 Sr9'
_chemical_name_systematic 'Sr9 Nd5 Cl33'
_space_group_IT_number 148
_symmetry_space_group_name_Hall '-R 3'
_symmetry_space_group_name_H-M 'R -3 :H'
_cell_angle_alpha 90
_cell_angle_beta 90
_cell_angle_gamma 120
_cell_formula_units_Z 3
_cell_length_a 12.908
_cell_length_b 12.908
_cell_length_c 24.82
_cell_volume 3581.379
_citation_journal_id_ASTM JSSCBI
_cod_data_source_file Hodorowicz_JSSCBI_1987_1498.cif
_cod_data_source_block Cl33Nd5Sr9
_cod_database_code 1530094

loop_
_symmetry_equiv_pos_as_xyz
x,y,z
-y,x-y,z
-x+y,-x,z
-x,-y,-z
y,-x+y,-z
x-y,x,-z
x+2/3,y+1/3,z+1/3
-y+2/3,x-y+1/3,z+1/3
-x+y+2/3,-x+1/3,z+1/3
-x+2/3,-y+1/3,-z+1/3
y+2/3,-x+y+1/3,-z+1/3
x-y+2/3,x+1/3,-z+1/3
x+1/3,y+2/3,z+2/3
-y+1/3,x-y+2/3,z+2/3
-x+y+1/3,-x+2/3,z+2/3
-x+1/3,-y+2/3,-z+2/3
y+1/3,-x+y+2/3,-z+2/3
x-y+1/3,x+2/3,-z+2/3

loop_
_atom_site_label
_atom_site_type_symbol
_atom_site_fract_x
_atom_site_fract_y
_atom_site_fract_z
_atom_site_occupancy
_atom_site_U_iso_or_equiv
Cl5 Cl-1 0.2187 0.3302 0.4999 1 0.0
Nd3 Nd+3 0.099 0.4486 0.5793 0.36 0.0
Sr4 Sr+2 0.2639 0.2124 0.5879 0.38 0.0
Cl6 Cl-1 0.0389 0.1842 0.6122 1 0.0
Cl2 Cl-1 0.3145 0.4363 0.6291 1 0.0
Nd4 Nd+3 0.2639 0.2124 0.5879 0.21 0.0
Sr2 Sr+2 0 0 0.7286 0.12 0.0
Cl4 Cl-1 0.2334 0.1805 0.7036 1 0.0
Nd1 Nd+3 0 0 0.7561 0.29 0.0
Sr5 Sr+2 0.2469 0.1978 0.5806 0.26 0.0
Cl7 Cl-1 0.0495 0.0583 0.4936 0.167 0.0
Nd5 Nd+3 0.2469 0.1978 0.5806 0.15 0.0
Nd2 Nd+3 0 0 0.7286 0.067 0.0
Sr3 Sr+2 0.099 0.4486 0.5793 0.64 0.0
Cl1 Cl-1 0 0 0.8785 1 0.0
Cl3 Cl-1 0.4879 0.3924 0.5444 1 0.0
Sr1 Sr+2 0 0 0.7561 0.522 0.0
